data_4066677
loop_
_publ_author_name
'Kong, Lingbing'
'Cui, Chunming'

_publ_section_title
;
 Synthesis and Reactivity of a Base-Free N-Heterocyclic Silanimine&#x2020;
;
_journal_issue 22
_journal_name_full Organometallics
_journal_page_first 5738
_journal_paper_doi 10.1021/om1005676
_journal_volume 29
_journal_year 2010
_chemical_formula_sum 'C103 H129 N6 S4 Si2'
_chemical_formula_weight 1635.54
_chemical_name_systematic
; 
 ? 
;
_space_group_IT_number 2
_symmetry_cell_setting triclinic
_symmetry_space_group_name_Hall '-P 1'
_symmetry_space_group_name_H-M 'P -1'
_atom_sites_solution_hydrogens geom
_atom_sites_solution_primary direct
_atom_sites_solution_secondary difmap
_audit_creation_method SHELXL-97
_cell_angle_alpha 89.860(13)
_cell_angle_beta 83.910(9)
_cell_angle_gamma 74.496(12)
_cell_formula_units_Z 2
_cell_length_a 10.9167(19)
_cell_length_b 19.022(3)
_cell_length_c 23.425(3)
_cell_measurement_reflns_used 12254
_cell_measurement_temperature 113(2)
_cell_measurement_theta_max 27.9
_cell_measurement_theta_min 1.1
_cell_volume 4659.2(13)
_computing_cell_refinement CrystalClear
_computing_data_collection CrystalClear
_computing_data_reduction CrystalClear
_computing_publication_material 'CrystalStructure 3.8'
_computing_structure_refinement 'SHELXL-97 (Sheldrick, 1997)'
_computing_structure_solution 'SHELXS-97 (Sheldrick, 1990)'
_diffrn_ambient_temperature 113(2)
_diffrn_detector_area_resol_mean 14.63
_diffrn_measured_fraction_theta_full 0.976
_diffrn_measured_fraction_theta_max 0.976
_diffrn_measurement_device_type 'Rigaku Saturn CCD rotating anode'
_diffrn_measurement_method '\w and \f scans'
_diffrn_radiation_monochromator multilayer
_diffrn_radiation_source 'rotating anode'
_diffrn_radiation_type MoK\a
_diffrn_radiation_wavelength 0.71075
_diffrn_reflns_av_R_equivalents 0.0427
_diffrn_reflns_av_sigmaI/netI 0.0776
_diffrn_reflns_limit_h_max 13
_diffrn_reflns_limit_h_min -13
_diffrn_reflns_limit_k_max 18
_diffrn_reflns_limit_k_min -23
_diffrn_reflns_limit_l_max 28
_diffrn_reflns_limit_l_min -28
_diffrn_reflns_number 30789
_diffrn_reflns_theta_full 26.00
_diffrn_reflns_theta_max 26.00
_diffrn_reflns_theta_min 1.11
_diffrn_standards_decay_% 0
_diffrn_standards_interval_count 0
_diffrn_standards_interval_time 0
_diffrn_standards_number 0
_exptl_absorpt_coefficient_mu 0.177
_exptl_absorpt_correction_T_max 0.9825
_exptl_absorpt_correction_T_min 0.9293
_exptl_absorpt_correction_type multi-scan
_exptl_absorpt_process_details CrystalClear
_exptl_crystal_colour orange
_exptl_crystal_density_diffrn 1.166
_exptl_crystal_density_method 'not measured'
_exptl_crystal_description plate
_exptl_crystal_F_000 1762
_exptl_crystal_size_max 0.42
_exptl_crystal_size_mid 0.40
_exptl_crystal_size_min 0.10
_refine_diff_density_max 0.526
_refine_diff_density_min -0.468
_refine_diff_density_rms 0.060
_refine_ls_extinction_coef 0.0079(5)
_refine_ls_extinction_expression Fc^*^=kFc[1+0.001xFc^2^\l^3^/sin(2\q)]^-1/4^
_refine_ls_extinction_method SHELXL
_refine_ls_goodness_of_fit_ref 1.088
_refine_ls_hydrogen_treatment constr
_refine_ls_matrix_type full
_refine_ls_number_parameters 1066
_refine_ls_number_reflns 17892
_refine_ls_number_restraints 0
_refine_ls_restrained_S_all 1.088
_refine_ls_R_factor_all 0.0705
_refine_ls_R_factor_gt 0.0558
_refine_ls_shift/su_max 0.063
_refine_ls_shift/su_mean 0.001
_refine_ls_structure_factor_coef Fsqd
_refine_ls_weighting_details 'calc w=1/[\s^2^(Fo^2^)+(0.0688P)^2^+0.0000P] where P=(Fo^2^+2Fc^2^)/3'
_refine_ls_weighting_scheme calc
_refine_ls_wR_factor_gt 0.1383
_refine_ls_wR_factor_ref 0.1470
_reflns_number_gt 14488
_reflns_number_total 17892
_reflns_threshold_expression >2sigma(I)
_cod_data_source_file om1005676_si_003.cif
_cod_data_source_block shelxl
_cod_original_cell_volume 4659.3(12)
_cod_database_code 4066677

loop_
_symmetry_equiv_pos_as_xyz
'x, y, z'
'-x, -y, -z'

loop_
_atom_site_label
_atom_site_type_symbol
_atom_site_fract_x
_atom_site_fract_y
_atom_site_fract_z
_atom_site_U_iso_or_equiv
_atom_site_adp_type
_atom_site_occupancy
_atom_site_symmetry_multiplicity
_atom_site_calc_flag
_atom_site_refinement_flags
S1 S 0.47902(6) 0.79819(3) 0.26483(2) 0.02163(14) Uani 1 1 d .
S2 S 0.61583(6) 0.70140(3) 0.27417(2) 0.02441(14) Uani 1 1 d .
S3 S -0.03315(6) 0.19690(3) 0.41339(2) 0.02241(14) Uani 1 1 d .
S4 S 0.10291(6) 0.11163(3) 0.36903(2) 0.02424(15) Uani 1 1 d .
Si1 Si 0.49537(6) 0.79161(3) 0.16967(2) 0.01693(14) Uani 1 1 d .
Si2 Si 0.01153(6) 0.28341(3) 0.35885(2) 0.01817(15) Uani 1 1 d .
N1 N 0.67074(18) 0.78900(9) 0.16417(7) 0.0174(4) Uani 1 1 d .
N2 N 0.54473(18) 0.69667(9) 0.16213(8) 0.0205(4) Uani 1 1 d .
N3 N 0.39623(18) 0.83967(10) 0.13174(7) 0.0208(4) Uani 1 1 d .
N4 N 0.18082(18) 0.26068(9) 0.37892(7) 0.0195(4) Uani 1 1 d .
N5 N 0.07321(18) 0.23071(9) 0.29648(7) 0.0200(4) Uani 1 1 d .
N6 N -0.07206(19) 0.36570(10) 0.35926(7) 0.0213(4) Uani 1 1 d .
C1 C 0.7331(2) 0.72499(11) 0.18105(9) 0.0200(5) Uani 1 1 d .
H1 H 0.8213 0.7128 0.1863 0.024 Uiso 1 1 calc R
C2 C 0.6535(2) 0.67373(12) 0.19110(10) 0.0229(5) Uani 1 1 d .
H2 H 0.7014 0.6214 0.1832 0.027 Uiso 1 1 calc R
C3 C 0.7328(2) 0.84787(11) 0.15596(9) 0.0196(5) Uani 1 1 d .
C4 C 0.7433(2) 0.87412(12) 0.09992(10) 0.0238(5) Uani 1 1 d .
C5 C 0.8020(2) 0.93034(13) 0.09074(11) 0.0304(6) Uani 1 1 d .
H5 H 0.8119 0.9482 0.0531 0.036 Uiso 1 1 calc R
C6 C 0.8464(2) 0.96078(13) 0.13535(11) 0.0312(6) Uani 1 1 d .
H6 H 0.8829 1.0005 0.1286 0.037 Uiso 1 1 calc R
C7 C 0.8371(2) 0.93289(12) 0.18961(10) 0.0275(5) Uani 1 1 d .
H7 H 0.8694 0.9534 0.2197 0.033 Uiso 1 1 calc R
C8 C 0.7820(2) 0.87562(12) 0.20173(10) 0.0215(5) Uani 1 1 d .
C9 C 0.7099(3) 0.83530(14) 0.04957(10) 0.0322(6) Uani 1 1 d .
H9 H 0.6461 0.8087 0.0646 0.039 Uiso 1 1 calc R
C10 C 0.6518(4) 0.8870(2) 0.00355(13) 0.0628(10) Uani 1 1 d .
H10A H 0.5749 0.9230 0.0209 0.094 Uiso 1 1 calc R
H10B H 0.6290 0.8589 -0.0268 0.094 Uiso 1 1 calc R
H10C H 0.7142 0.9121 -0.0130 0.094 Uiso 1 1 calc R
C11 C 0.8336(3) 0.7782(2) 0.02509(13) 0.0608(10) Uani 1 1 d .
H11A H 0.8986 0.8030 0.0113 0.091 Uiso 1 1 calc R
H11B H 0.8154 0.7507 -0.0068 0.091 Uiso 1 1 calc R
H11C H 0.8653 0.7446 0.0553 0.091 Uiso 1 1 calc R
C12 C 0.7845(2) 0.84440(12) 0.26147(9) 0.0237(5) Uani 1 1 d .
H12 H 0.7224 0.8139 0.2659 0.028 Uiso 1 1 calc R
C13 C 0.7452(3) 0.90401(14) 0.30904(10) 0.0372(7) Uani 1 1 d .
H13A H 0.8128 0.9289 0.3099 0.056 Uiso 1 1 calc R
H13B H 0.7322 0.8818 0.3462 0.056 Uiso 1 1 calc R
H13C H 0.6656 0.9394 0.3014 0.056 Uiso 1 1 calc R
C14 C 0.9176(2) 0.79523(13) 0.26929(10) 0.0285(5) Uani 1 1 d .
H14A H 0.9433 0.7571 0.2389 0.043 Uiso 1 1 calc R
H14B H 0.9153 0.7725 0.3069 0.043 Uiso 1 1 calc R
H14C H 0.9792 0.8246 0.2671 0.043 Uiso 1 1 calc R
C15 C 0.4897(2) 0.64357(12) 0.13772(10) 0.0246(5) Uani 1 1 d .
C16 C 0.4003(2) 0.61518(12) 0.17031(11) 0.0285(6) Uani 1 1 d .
C17 C 0.3502(3) 0.56464(14) 0.14396(13) 0.0389(7) Uani 1 1 d .
H17 H 0.2895 0.5446 0.1655 0.047 Uiso 1 1 calc R
C18 C 0.3877(3) 0.54363(15) 0.08726(14) 0.0483(8) Uani 1 1 d .
H18 H 0.3511 0.5104 0.0696 0.058 Uiso 1 1 calc R
C19 C 0.4783(3) 0.57079(15) 0.05600(13) 0.0454(8) Uani 1 1 d .
H19 H 0.5045 0.5551 0.0171 0.054 Uiso 1 1 calc R
C20 C 0.5326(3) 0.62072(13) 0.08012(11) 0.0319(6) Uani 1 1 d .
C21 C 0.3642(2) 0.63222(14) 0.23417(11) 0.0311(6) Uani 1 1 d .
H21 H 0.4032 0.6715 0.2451 0.037 Uiso 1 1 calc R
C22 C 0.2216(3) 0.6584(2) 0.25065(14) 0.0617(10) Uani 1 1 d .
H22A H 0.1872 0.7043 0.2317 0.093 Uiso 1 1 calc R
H22B H 0.2041 0.6661 0.2924 0.093 Uiso 1 1 calc R
H22C H 0.1810 0.6216 0.2385 0.093 Uiso 1 1 calc R
C23 C 0.4215(4) 0.56419(19) 0.26681(15) 0.0668(10) Uani 1 1 d .
H23A H 0.3807 0.5259 0.2585 0.100 Uiso 1 1 calc R
H23B H 0.4072 0.5758 0.3081 0.100 Uiso 1 1 calc R
H23C H 0.5136 0.5471 0.2549 0.100 Uiso 1 1 calc R
C24 C 0.6392(3) 0.64497(14) 0.04489(11) 0.0335(6) Uani 1 1 d .
H24 H 0.6653 0.6806 0.0690 0.040 Uiso 1 1 calc R
C25 C 0.5933(3) 0.68315(19) -0.00892(14) 0.0574(9) Uani 1 1 d .
H25A H 0.5617 0.6503 -0.0321 0.086 Uiso 1 1 calc R
H25B H 0.6645 0.6965 -0.0313 0.086 Uiso 1 1 calc R
H25C H 0.5242 0.7273 0.0019 0.086 Uiso 1 1 calc R
C26 C 0.7561(3) 0.57980(17) 0.03009(15) 0.0523(8) Uani 1 1 d .
H26A H 0.7845 0.5566 0.0655 0.078 Uiso 1 1 calc R
H26B H 0.8253 0.5967 0.0094 0.078 Uiso 1 1 calc R
H26C H 0.7333 0.5444 0.0058 0.078 Uiso 1 1 calc R
C27 C 0.3024(2) 0.89899(11) 0.11760(9) 0.0183(5) Uani 1 1 d .
C28 C 0.2337(2) 0.89478(12) 0.06953(9) 0.0206(5) Uani 1 1 d .
C29 C 0.1447(2) 0.95692(12) 0.05276(9) 0.0220(5) Uani 1 1 d .
H29 H 0.1010 0.9534 0.0203 0.026 Uiso 1 1 calc R
C30 C 0.1183(2) 1.02341(12) 0.08217(9) 0.0235(5) Uani 1 1 d .
H30 H 0.0595 1.0653 0.0694 0.028 Uiso 1 1 calc R
C31 C 0.1796(2) 1.02739(12) 0.13062(9) 0.0228(5) Uani 1 1 d .
H31 H 0.1604 1.0723 0.1517 0.027 Uiso 1 1 calc R
C32 C 0.2688(2) 0.96672(11) 0.14895(9) 0.0194(5) Uani 1 1 d .
C33 C 0.2459(2) 0.82477(12) 0.03676(9) 0.0211(5) Uani 1 1 d .
C34 C 0.2951(2) 0.81536(12) -0.02132(10) 0.0264(5) Uani 1 1 d .
C35 C 0.2954(3) 0.75230(14) -0.05133(10) 0.0331(6) Uani 1 1 d .
H35 H 0.3290 0.7466 -0.0907 0.040 Uiso 1 1 calc R
C36 C 0.2484(3) 0.69759(13) -0.02592(11) 0.0358(6) Uani 1 1 d .
C37 C 0.1982(3) 0.70829(13) 0.03137(11) 0.0322(6) Uani 1 1 d .
H37 H 0.1646 0.6717 0.0496 0.039 Uiso 1 1 calc R
C38 C 0.1953(2) 0.77056(12) 0.06301(10) 0.0255(5) Uani 1 1 d .
C39 C 0.3485(3) 0.87225(14) -0.05268(10) 0.0337(6) Uani 1 1 d .
H39A H 0.4209 0.8480 -0.0805 0.051 Uiso 1 1 calc R
H39B H 0.3773 0.9012 -0.0250 0.051 Uiso 1 1 calc R
H39C H 0.2818 0.9044 -0.0729 0.051 Uiso 1 1 calc R
C40 C 0.2528(4) 0.62829(15) -0.05945(13) 0.0540(9) Uani 1 1 d .
H40A H 0.2843 0.5857 -0.0362 0.081 Uiso 1 1 calc R
H40B H 0.3102 0.6248 -0.0951 0.081 Uiso 1 1 calc R
H40C H 0.1667 0.6298 -0.0687 0.081 Uiso 1 1 calc R
C41 C 0.1340(3) 0.77961(13) 0.12434(10) 0.0318(6) Uani 1 1 d .
H41A H 0.1976 0.7833 0.1499 0.048 Uiso 1 1 calc R
H41B H 0.1017 0.7373 0.1345 0.048 Uiso 1 1 calc R
H41C H 0.0630 0.8241 0.1284 0.048 Uiso 1 1 calc R
C42 C 0.3210(2) 0.97529(11) 0.20473(9) 0.0208(5) Uani 1 1 d .
C43 C 0.4187(2) 1.01018(11) 0.20637(9) 0.0220(5) Uani 1 1 d .
C44 C 0.4571(2) 1.02343(12) 0.25972(10) 0.0233(5) Uani 1 1 d .
H44 H 0.5226 1.0476 0.2609 0.028 Uiso 1 1 calc R
C45 C 0.4025(2) 1.00230(12) 0.31079(9) 0.0246(5) Uani 1 1 d .
C46 C 0.3058(2) 0.96755(11) 0.30813(9) 0.0218(5) Uani 1 1 d .
H46 H 0.2674 0.9527 0.3427 0.026 Uiso 1 1 calc R
C47 C 0.2635(2) 0.95392(11) 0.25593(9) 0.0199(5) Uani 1 1 d .
C48 C 0.4816(2) 1.03311(13) 0.15188(10) 0.0292(6) Uani 1 1 d .
H48A H 0.5116 0.9913 0.1248 0.044 Uiso 1 1 calc R
H48B H 0.5544 1.0506 0.1606 0.044 Uiso 1 1 calc R
H48C H 0.4197 1.0723 0.1348 0.044 Uiso 1 1 calc R
C49 C 0.4477(2) 1.01413(13) 0.36833(10) 0.0300(6) Uani 1 1 d .
H49A H 0.3742 1.0394 0.3952 0.045 Uiso 1 1 calc R
H49B H 0.5088 1.0437 0.3631 0.045 Uiso 1 1 calc R
H49C H 0.4892 0.9668 0.3837 0.045 Uiso 1 1 calc R
C50 C 0.1582(2) 0.91592(13) 0.25550(10) 0.0259(5) Uani 1 1 d .
H50A H 0.1957 0.8645 0.2441 0.039 Uiso 1 1 calc R
H50B H 0.0990 0.9394 0.2281 0.039 Uiso 1 1 calc R
H50C H 0.1118 0.9193 0.2940 0.039 Uiso 1 1 calc R
C51 C 0.2441(2) 0.19942(12) 0.35320(9) 0.0214(5) Uani 1 1 d .
H51 H 0.3292 0.1747 0.3597 0.026 Uiso 1 1 calc R
C52 C 0.1709(2) 0.17156(12) 0.31261(9) 0.0218(5) Uani 1 1 d .
H52 H 0.2260 0.1427 0.2792 0.026 Uiso 1 1 calc R
C53 C 0.2302(2) 0.29536(12) 0.42364(9) 0.0221(5) Uani 1 1 d .
C54 C 0.2538(2) 0.26195(12) 0.47637(9) 0.0252(5) Uani 1 1 d .
C55 C 0.2895(3) 0.30347(14) 0.51812(10) 0.0315(6) Uani 1 1 d .
H55 H 0.3047 0.2833 0.5547 0.038 Uiso 1 1 calc R
C56 C 0.3030(3) 0.37190(14) 0.50780(11) 0.0342(6) Uani 1 1 d .
H56 H 0.3231 0.3993 0.5376 0.041 Uiso 1 1 calc R
C57 C 0.2876(2) 0.40146(13) 0.45408(10) 0.0294(6) Uani 1 1 d .
H57 H 0.3023 0.4478 0.4465 0.035 Uiso 1 1 calc R
C58 C 0.2507(2) 0.36368(12) 0.41108(10) 0.0247(5) Uani 1 1 d .
C59 C 0.2509(2) 0.18432(13) 0.49042(10) 0.0273(5) Uani 1 1 d .
H59 H 0.2206 0.1638 0.4570 0.033 Uiso 1 1 calc R
C60 C 0.3848(3) 0.13714(14) 0.49739(11) 0.0373(6) Uani 1 1 d .
H60A H 0.4423 0.1396 0.4628 0.056 Uiso 1 1 calc R
H60B H 0.3824 0.0865 0.5031 0.056 Uiso 1 1 calc R
H60C H 0.4160 0.1549 0.5307 0.056 Uiso 1 1 calc R
C61 C 0.1580(3) 0.18071(14) 0.54375(10) 0.0371(6) Uani 1 1 d .
H61A H 0.1827 0.2028 0.5769 0.056 Uiso 1 1 calc R
H61B H 0.1610 0.1296 0.5514 0.056 Uiso 1 1 calc R
H61C H 0.0709 0.2074 0.5369 0.056 Uiso 1 1 calc R
C62 C 0.2456(2) 0.39325(12) 0.35074(10) 0.0271(5) Uani 1 1 d .
H62 H 0.1932 0.3682 0.3298 0.033 Uiso 1 1 calc R
C63 C 0.3813(3) 0.37298(15) 0.31971(11) 0.0396(7) Uani 1 1 d .
H63A H 0.4356 0.3953 0.3403 0.059 Uiso 1 1 calc R
H63B H 0.3793 0.3908 0.2804 0.059 Uiso 1 1 calc R
H63C H 0.4160 0.3198 0.3185 0.059 Uiso 1 1 calc R
C64 C 0.1842(3) 0.47507(14) 0.35000(13) 0.0469(8) Uani 1 1 d .
H64A H 0.1011 0.4870 0.3734 0.070 Uiso 1 1 calc R
H64B H 0.1720 0.4898 0.3104 0.070 Uiso 1 1 calc R
H64C H 0.2398 0.5012 0.3657 0.070 Uiso 1 1 calc R
C65 C 0.0389(2) 0.23174(11) 0.23843(9) 0.0220(5) Uani 1 1 d .
C66 C -0.0639(2) 0.20537(12) 0.22528(9) 0.0244(5) Uani 1 1 d .
C67 C -0.0878(3) 0.20464(13) 0.16738(10) 0.0293(6) Uani 1 1 d .
H67 H -0.1562 0.1868 0.1574 0.035 Uiso 1 1 calc R
C68 C -0.0133(3) 0.22950(14) 0.12506(10) 0.0354(6) Uani 1 1 d .
H68 H -0.0303 0.2283 0.0862 0.043 Uiso 1 1 calc R
C69 C 0.0854(3) 0.25600(14) 0.13903(10) 0.0339(6) Uani 1 1 d .
H69 H 0.1352 0.2734 0.1094 0.041 Uiso 1 1 calc R
C70 C 0.1146(2) 0.25814(12) 0.19554(9) 0.0264(5) Uani 1 1 d .
C71 C -0.1473(3) 0.17637(13) 0.27022(10) 0.0297(6) Uani 1 1 d .
H71 H -0.1251 0.1875 0.3089 0.036 Uiso 1 1 calc R
C72 C -0.2904(3) 0.21227(16) 0.26806(13) 0.0429(7) Uani 1 1 d .
H72A H -0.3076 0.2653 0.2731 0.064 Uiso 1 1 calc R
H72B H -0.3401 0.1935 0.2989 0.064 Uiso 1 1 calc R
H72C H -0.3150 0.2009 0.2308 0.064 Uiso 1 1 calc R
C73 C -0.1189(3) 0.09328(14) 0.26305(13) 0.0499(8) Uani 1 1 d .
H73A H -0.1404 0.0811 0.2254 0.075 Uiso 1 1 calc R
H73B H -0.1701 0.0748 0.2933 0.075 Uiso 1 1 calc R
H73C H -0.0278 0.0709 0.2658 0.075 Uiso 1 1 calc R
C74 C 0.2264(2) 0.28752(13) 0.20830(10) 0.0295(6) Uani 1 1 d .
H74 H 0.2254 0.2903 0.2510 0.035 Uiso 1 1 calc R
C75 C 0.2137(3) 0.36434(15) 0.18600(13) 0.0457(7) Uani 1 1 d .
H75A H 0.2036 0.3646 0.1449 0.068 Uiso 1 1 calc R
H75B H 0.2907 0.3794 0.1919 0.068 Uiso 1 1 calc R
H75C H 0.1388 0.3984 0.2068 0.068 Uiso 1 1 calc R
C76 C 0.3543(3) 0.23586(17) 0.18426(14) 0.0487(8) Uani 1 1 d .
H76A H 0.3617 0.1872 0.1999 0.073 Uiso 1 1 calc R
H76B H 0.4243 0.2544 0.1952 0.073 Uiso 1 1 calc R
H76C H 0.3589 0.2328 0.1423 0.073 Uiso 1 1 calc R
C77 C -0.1897(2) 0.41356(11) 0.37635(9) 0.0189(5) Uani 1 1 d .
C78 C -0.2364(2) 0.47672(11) 0.34379(9) 0.0205(5) Uani 1 1 d .
C79 C -0.3555(2) 0.52505(12) 0.36006(9) 0.0235(5) Uani 1 1 d .
H79 H -0.3828 0.5676 0.3384 0.028 Uiso 1 1 calc R
C80 C -0.4356(2) 0.51286(12) 0.40698(10) 0.0252(5) Uani 1 1 d .
H80 H -0.5184 0.5450 0.4164 0.030 Uiso 1 1 calc R
C81 C -0.3909(2) 0.45255(12) 0.43951(9) 0.0240(5) Uani 1 1 d .
H81 H -0.4439 0.4439 0.4721 0.029 Uiso 1 1 calc R
C82 C -0.2709(2) 0.40420(11) 0.42593(9) 0.0204(5) Uani 1 1 d .
C83 C -0.1642(2) 0.49476(11) 0.28996(9) 0.0201(5) Uani 1 1 d .
C84 C -0.1649(2) 0.45848(12) 0.23775(9) 0.0224(5) Uani 1 1 d .
C85 C -0.1084(2) 0.48064(13) 0.18712(10) 0.0276(5) Uani 1 1 d .
H85 H -0.1083 0.4557 0.1520 0.033 Uiso 1 1 calc R
C86 C -0.0522(2) 0.53815(13) 0.18658(10) 0.0282(6) Uani 1 1 d .
C87 C -0.0553(2) 0.57428(13) 0.23852(10) 0.0267(5) Uani 1 1 d .
H87 H -0.0186 0.6143 0.2388 0.032 Uiso 1 1 calc R
C88 C -0.1102(2) 0.55397(12) 0.28993(10) 0.0226(5) Uani 1 1 d .
C89 C -0.2277(3) 0.39687(13) 0.23628(10) 0.0300(6) Uani 1 1 d .
H89A H -0.3208 0.4168 0.2411 0.045 Uiso 1 1 calc R
H89B H -0.2017 0.3636 0.2675 0.045 Uiso 1 1 calc R
H89C H -0.2012 0.3702 0.1993 0.045 Uiso 1 1 calc R
C90 C 0.0107(3) 0.56098(17) 0.13132(12) 0.0454(7) Uani 1 1 d .
H90A H 0.0577 0.5175 0.1081 0.068 Uiso 1 1 calc R
H90B H 0.0702 0.5888 0.1405 0.068 Uiso 1 1 calc R
H90C H -0.0550 0.5915 0.1097 0.068 Uiso 1 1 calc R
C91 C -0.1119(2) 0.59685(13) 0.34458(10) 0.0294(6) Uani 1 1 d .
H91A H -0.1923 0.6355 0.3509 0.044 Uiso 1 1 calc R
H91B H -0.0398 0.6187 0.3410 0.044 Uiso 1 1 calc R
H91C H -0.1047 0.5641 0.3771 0.044 Uiso 1 1 calc R
C92 C -0.2339(2) 0.34562(12) 0.46896(9) 0.0212(5) Uani 1 1 d .
C93 C -0.1535(2) 0.35349(12) 0.51035(9) 0.0259(5) Uani 1 1 d .
C94 C -0.1441(3) 0.30797(13) 0.55740(10) 0.0310(6) Uani 1 1 d .
H94 H -0.0922 0.3141 0.5861 0.037 Uiso 1 1 calc R
C95 C -0.2078(3) 0.25420(14) 0.56361(10) 0.0337(6) Uani 1 1 d .
C96 C -0.2827(3) 0.24520(13) 0.52161(11) 0.0315(6) Uani 1 1 d .
H96 H -0.3252 0.2076 0.5252 0.038 Uiso 1 1 calc R
C97 C -0.2976(2) 0.29023(12) 0.47391(10) 0.0243(5) Uani 1 1 d .
C98 C -0.0792(3) 0.40989(13) 0.50451(10) 0.0296(6) Uani 1 1 d .
H98A H -0.0364 0.4109 0.5391 0.044 Uiso 1 1 calc R
H98B H -0.1378 0.4580 0.4997 0.044 Uiso 1 1 calc R
H98C H -0.0150 0.3975 0.4709 0.044 Uiso 1 1 calc R
C99 C -0.1936(3) 0.20461(16) 0.61510(11) 0.0471(8) Uani 1 1 d .
H99A H -0.2488 0.2303 0.6486 0.071 Uiso 1 1 calc R
H99B H -0.1044 0.1913 0.6235 0.071 Uiso 1 1 calc R
H99C H -0.2185 0.1603 0.6063 0.071 Uiso 1 1 calc R
C100 C -0.3779(3) 0.27722(13) 0.42868(11) 0.0306(6) Uani 1 1 d .
H10D H -0.3751 0.2253 0.4270 0.046 Uiso 1 1 calc R
H10E H -0.3444 0.2916 0.3913 0.046 Uiso 1 1 calc R
H10F H -0.4665 0.3063 0.4383 0.046 Uiso 1 1 calc R
C101 C 0.0539(3) 0.97122(15) 0.48435(12) 0.0447(7) Uani 1 1 d .
H101 H 0.0468 0.9756 0.4426 0.054 Uiso 1 1 calc R
H102 H 0.0433 0.9228 0.4954 0.054 Uiso 1 1 calc R
C102 C 0.1889(3) 0.97373(17) 0.49503(13) 0.0502(8) Uani 1 1 d .
H10G H 0.2519 0.9375 0.4689 0.060 Uiso 1 1 calc R
H10H H 0.1992 1.0226 0.4851 0.060 Uiso 1 1 calc R
C103 C 0.2195(4) 0.95821(18) 0.55689(15) 0.0615(9) Uani 1 1 d .
H10I H 0.1558 0.9926 0.5833 0.092 Uiso 1 1 calc R
H10J H 0.3047 0.9639 0.5610 0.092 Uiso 1 1 calc R
H10K H 0.2173 0.9082 0.5660 0.092 Uiso 1 1 calc R

loop_
_atom_site_aniso_label
_atom_site_aniso_U_11
_atom_site_aniso_U_22
_atom_site_aniso_U_33
_atom_site_aniso_U_23
_atom_site_aniso_U_13
_atom_site_aniso_U_12
S1 0.0220(3) 0.0243(3) 0.0167(3) 0.0009(2) 0.0000(2) -0.0039(2)
S2 0.0272(3) 0.0236(3) 0.0233(3) 0.0066(2) -0.0055(2) -0.0071(2)
S3 0.0260(3) 0.0193(3) 0.0195(3) 0.0002(2) 0.0023(2) -0.0037(2)
S4 0.0298(4) 0.0176(3) 0.0226(3) -0.0008(2) -0.0008(2) -0.0026(2)
Si1 0.0189(3) 0.0151(3) 0.0163(3) -0.0011(2) -0.0013(2) -0.0041(2)
Si2 0.0216(4) 0.0172(3) 0.0139(3) -0.0018(2) 0.0004(2) -0.0029(2)
N1 0.0199(11) 0.0188(9) 0.0136(8) -0.0011(7) -0.0004(7) -0.0061(8)
N2 0.0197(11) 0.0164(9) 0.0254(10) -0.0017(7) -0.0041(8) -0.0038(8)
N3 0.0231(11) 0.0212(10) 0.0179(9) 0.0002(7) -0.0019(8) -0.0059(8)
N4 0.0239(11) 0.0175(9) 0.0163(9) -0.0019(7) -0.0009(8) -0.0046(8)
N5 0.0243(11) 0.0194(9) 0.0145(9) -0.0021(7) -0.0024(8) -0.0023(8)
N6 0.0255(11) 0.0196(9) 0.0174(9) 0.0000(7) 0.0007(8) -0.0047(8)
C1 0.0196(13) 0.0227(12) 0.0169(11) -0.0035(8) 0.0006(9) -0.0053(9)
C2 0.0230(13) 0.0175(11) 0.0276(12) -0.0010(9) -0.0015(10) -0.0048(9)
C3 0.0196(12) 0.0167(11) 0.0212(11) -0.0010(8) -0.0001(9) -0.0035(9)
C4 0.0231(13) 0.0246(12) 0.0220(11) 0.0018(9) 0.0015(10) -0.0049(10)
C5 0.0308(15) 0.0286(13) 0.0292(13) 0.0056(10) 0.0051(11) -0.0067(11)
C6 0.0297(15) 0.0230(13) 0.0415(15) 0.0030(10) 0.0025(12) -0.0105(11)
C7 0.0262(14) 0.0218(12) 0.0347(13) -0.0042(10) -0.0028(11) -0.0070(10)
C8 0.0183(12) 0.0189(11) 0.0255(12) -0.0023(9) -0.0012(9) -0.0024(9)
C9 0.0367(16) 0.0450(15) 0.0181(12) 0.0019(10) 0.0001(11) -0.0176(12)
C10 0.087(3) 0.087(3) 0.0404(17) 0.0330(17) -0.0324(18) -0.059(2)
C11 0.053(2) 0.089(3) 0.0369(17) -0.0363(16) 0.0135(15) -0.0215(19)
C12 0.0242(13) 0.0252(12) 0.0232(11) -0.0026(9) -0.0025(10) -0.0090(10)
C13 0.0428(17) 0.0362(15) 0.0249(13) -0.0060(10) -0.0078(12) 0.0045(12)
C14 0.0288(15) 0.0263(13) 0.0317(13) 0.0017(10) -0.0087(11) -0.0074(10)
C15 0.0243(13) 0.0151(11) 0.0356(13) -0.0031(9) -0.0093(11) -0.0051(9)
C16 0.0275(14) 0.0178(12) 0.0416(14) 0.0027(10) -0.0102(11) -0.0060(10)
C17 0.0363(17) 0.0273(14) 0.0587(18) 0.0013(12) -0.0110(14) -0.0161(12)
C18 0.050(2) 0.0346(16) 0.067(2) -0.0152(14) -0.0121(16) -0.0204(14)
C19 0.051(2) 0.0358(16) 0.0493(17) -0.0236(13) -0.0020(15) -0.0127(14)
C20 0.0325(15) 0.0229(13) 0.0398(14) -0.0091(10) -0.0073(12) -0.0052(11)
C21 0.0285(15) 0.0304(13) 0.0405(15) 0.0115(11) -0.0088(12) -0.0165(11)
C22 0.038(2) 0.102(3) 0.0407(18) 0.0081(17) -0.0040(15) -0.0115(18)
C23 0.088(3) 0.058(2) 0.063(2) 0.0272(17) -0.037(2) -0.024(2)
C24 0.0354(16) 0.0307(14) 0.0327(14) -0.0149(10) -0.0011(12) -0.0066(11)
C25 0.044(2) 0.076(2) 0.053(2) 0.0125(16) -0.0132(16) -0.0154(17)
C26 0.0360(19) 0.0508(19) 0.069(2) -0.0164(15) -0.0095(16) -0.0073(14)
C27 0.0191(12) 0.0192(11) 0.0165(10) 0.0038(8) -0.0002(9) -0.0059(9)
C28 0.0234(13) 0.0225(11) 0.0167(10) 0.0003(8) -0.0008(9) -0.0083(9)
C29 0.0238(13) 0.0260(12) 0.0169(11) 0.0027(8) -0.0048(9) -0.0068(10)
C30 0.0224(13) 0.0209(12) 0.0250(12) 0.0057(9) -0.0039(10) -0.0013(9)
C31 0.0271(14) 0.0182(11) 0.0220(11) -0.0005(8) -0.0005(10) -0.0050(9)
C32 0.0201(13) 0.0209(11) 0.0177(11) 0.0003(8) 0.0006(9) -0.0073(9)
C33 0.0218(13) 0.0212(11) 0.0195(11) 0.0000(8) -0.0086(9) -0.0022(9)
C34 0.0308(15) 0.0244(12) 0.0219(12) -0.0005(9) -0.0073(10) -0.0023(10)
C35 0.0405(17) 0.0357(14) 0.0207(12) -0.0038(10) -0.0120(11) -0.0028(12)
C36 0.0488(18) 0.0244(13) 0.0339(14) -0.0029(10) -0.0187(13) -0.0035(12)
C37 0.0392(16) 0.0230(13) 0.0373(14) 0.0045(10) -0.0152(12) -0.0093(11)
C38 0.0251(14) 0.0233(12) 0.0291(12) 0.0032(9) -0.0098(10) -0.0055(10)
C39 0.0433(17) 0.0344(14) 0.0209(12) 0.0018(10) -0.0002(11) -0.0073(12)
C40 0.086(3) 0.0345(16) 0.0453(17) -0.0095(12) -0.0271(17) -0.0142(16)
C41 0.0385(16) 0.0273(13) 0.0314(13) 0.0030(10) -0.0008(11) -0.0131(11)
C42 0.0233(13) 0.0163(11) 0.0203(11) -0.0026(8) -0.0026(9) -0.0011(9)
C43 0.0232(13) 0.0182(11) 0.0226(11) -0.0018(8) 0.0001(10) -0.0029(9)
C44 0.0214(13) 0.0208(11) 0.0273(12) -0.0038(9) -0.0036(10) -0.0048(9)
C45 0.0258(14) 0.0219(12) 0.0215(11) -0.0065(9) -0.0044(10) 0.0023(10)
C46 0.0261(13) 0.0188(11) 0.0175(11) -0.0008(8) 0.0007(9) -0.0020(9)
C47 0.0223(13) 0.0163(11) 0.0188(11) -0.0009(8) -0.0007(9) -0.0017(9)
C48 0.0310(15) 0.0298(13) 0.0281(13) 0.0010(10) 0.0005(11) -0.0117(11)
C49 0.0287(15) 0.0335(14) 0.0242(12) -0.0088(10) -0.0050(10) -0.0011(11)
C50 0.0278(14) 0.0257(12) 0.0255(12) 0.0016(9) -0.0019(10) -0.0098(10)
C51 0.0218(13) 0.0224(12) 0.0177(11) 0.0002(8) 0.0011(9) -0.0031(9)
C52 0.0255(13) 0.0223(11) 0.0148(10) -0.0019(8) -0.0004(9) -0.0023(9)
C53 0.0203(13) 0.0235(12) 0.0198(11) -0.0066(9) -0.0006(9) -0.0018(9)
C54 0.0271(14) 0.0273(12) 0.0195(11) -0.0049(9) -0.0018(10) -0.0044(10)
C55 0.0363(16) 0.0367(15) 0.0202(12) -0.0057(10) -0.0050(11) -0.0067(12)
C56 0.0373(16) 0.0372(15) 0.0287(13) -0.0119(11) -0.0031(12) -0.0112(12)
C57 0.0286(15) 0.0262(13) 0.0330(13) -0.0066(10) -0.0005(11) -0.0074(11)
C58 0.0200(13) 0.0240(12) 0.0283(12) -0.0055(9) -0.0010(10) -0.0035(10)
C59 0.0341(15) 0.0290(13) 0.0190(11) -0.0009(9) -0.0061(10) -0.0076(11)
C60 0.0414(17) 0.0336(14) 0.0354(14) -0.0037(11) -0.0112(12) -0.0045(12)
C61 0.0499(19) 0.0367(15) 0.0228(13) 0.0026(10) -0.0014(12) -0.0093(13)
C62 0.0298(15) 0.0250(12) 0.0278(12) 0.0007(9) -0.0039(11) -0.0095(10)
C63 0.0358(17) 0.0455(16) 0.0325(14) 0.0032(12) 0.0035(12) -0.0054(13)
C64 0.052(2) 0.0338(16) 0.0487(18) 0.0044(12) -0.0084(15) 0.0011(14)
C65 0.0294(14) 0.0189(11) 0.0130(10) -0.0054(8) -0.0004(9) 0.0008(9)
C66 0.0317(14) 0.0188(11) 0.0192(11) -0.0060(8) -0.0039(10) -0.0002(10)
C67 0.0321(15) 0.0292(13) 0.0241(12) -0.0080(10) -0.0092(11) -0.0016(11)
C68 0.0411(17) 0.0432(15) 0.0165(12) -0.0060(10) -0.0061(11) -0.0006(12)
C69 0.0354(16) 0.0455(16) 0.0174(12) -0.0007(10) 0.0011(11) -0.0063(12)
C70 0.0300(14) 0.0280(13) 0.0171(11) -0.0027(9) 0.0007(10) -0.0015(10)
C71 0.0404(16) 0.0252(13) 0.0264(12) -0.0035(9) -0.0061(11) -0.0126(11)
C72 0.0393(18) 0.0492(17) 0.0451(17) 0.0021(13) -0.0029(13) -0.0214(14)
C73 0.076(2) 0.0290(15) 0.0504(18) -0.0006(12) -0.0113(17) -0.0212(15)
C74 0.0293(15) 0.0355(14) 0.0207(12) -0.0001(10) 0.0023(10) -0.0054(11)
C75 0.0447(19) 0.0426(17) 0.0517(18) 0.0119(13) -0.0129(15) -0.0124(14)
C76 0.0331(18) 0.0540(19) 0.0530(19) -0.0078(14) 0.0018(14) -0.0039(14)
C77 0.0219(13) 0.0170(11) 0.0177(10) -0.0044(8) -0.0011(9) -0.0056(9)
C78 0.0264(13) 0.0170(11) 0.0185(11) -0.0019(8) -0.0020(9) -0.0070(9)
C79 0.0297(14) 0.0169(11) 0.0223(11) 0.0003(8) -0.0028(10) -0.0035(10)
C80 0.0232(14) 0.0223(12) 0.0256(12) -0.0040(9) 0.0009(10) 0.0000(10)
C81 0.0282(14) 0.0235(12) 0.0177(11) -0.0032(9) 0.0054(10) -0.0055(10)
C82 0.0252(13) 0.0175(11) 0.0175(11) -0.0025(8) -0.0009(9) -0.0044(9)
C83 0.0209(13) 0.0164(11) 0.0214(11) 0.0011(8) -0.0023(9) -0.0022(9)
C84 0.0228(13) 0.0186(11) 0.0231(11) -0.0003(9) -0.0023(10) -0.0008(9)
C85 0.0285(14) 0.0293(13) 0.0200(12) 0.0001(9) -0.0014(10) 0.0002(10)
C86 0.0203(13) 0.0335(14) 0.0289(13) 0.0108(10) -0.0033(10) -0.0037(10)
C87 0.0223(13) 0.0262(12) 0.0330(13) 0.0080(10) -0.0062(10) -0.0077(10)
C88 0.0216(13) 0.0201(11) 0.0253(12) 0.0025(9) -0.0070(10) -0.0023(9)
C89 0.0394(16) 0.0246(13) 0.0268(13) -0.0032(9) -0.0053(11) -0.0095(11)
C90 0.0373(18) 0.067(2) 0.0346(15) 0.0144(14) -0.0014(13) -0.0206(15)
C91 0.0289(15) 0.0237(12) 0.0356(14) -0.0014(10) -0.0095(11) -0.0046(10)
C92 0.0243(13) 0.0207(11) 0.0154(10) -0.0023(8) 0.0026(9) -0.0024(9)
C93 0.0312(15) 0.0238(12) 0.0194(11) -0.0059(9) 0.0014(10) -0.0035(10)
C94 0.0402(16) 0.0303(13) 0.0182(12) -0.0014(9) -0.0041(11) -0.0014(11)
C95 0.0426(17) 0.0311(14) 0.0198(12) 0.0030(10) 0.0046(11) -0.0002(12)
C96 0.0328(15) 0.0270(13) 0.0311(13) 0.0032(10) 0.0087(11) -0.0065(11)
C97 0.0233(13) 0.0229(12) 0.0233(12) -0.0015(9) 0.0049(10) -0.0032(10)
C98 0.0347(15) 0.0281(13) 0.0249(12) -0.0064(9) -0.0045(11) -0.0060(11)
C99 0.065(2) 0.0424(17) 0.0297(15) 0.0134(12) -0.0001(14) -0.0091(15)
C100 0.0281(15) 0.0281(13) 0.0362(14) -0.0005(10) -0.0029(11) -0.0091(11)
C101 0.056(2) 0.0405(17) 0.0391(16) 0.0071(12) -0.0044(14) -0.0166(14)
C102 0.061(2) 0.0415(17) 0.0511(18) 0.0045(13) -0.0076(16) -0.0182(15)
C103 0.078(3) 0.050(2) 0.067(2) 0.0134(16) -0.0212(19) -0.0287(19)

loop_
_atom_type_symbol
_atom_type_description
_atom_type_scat_dispersion_real
_atom_type_scat_dispersion_imag
_atom_type_scat_source
C C 0.0033 0.0016 'International Tables Vol C Tables 4.2.6.8 and 6.1.1.4'
H H 0.0000 0.0000 'International Tables Vol C Tables 4.2.6.8 and 6.1.1.4'
N N 0.0061 0.0033 'International Tables Vol C Tables 4.2.6.8 and 6.1.1.4'
Si Si 0.0817 0.0704 'International Tables Vol C Tables 4.2.6.8 and 6.1.1.4'
S S 0.1246 0.1234 'International Tables Vol C Tables 4.2.6.8 and 6.1.1.4'

loop_
_geom_angle_atom_site_label_1
_geom_angle_atom_site_label_2
_geom_angle_atom_site_label_3
_geom_angle
_geom_angle_site_symmetry_1
S2 S1 Si1 95.86(3) .
C2 S2 S1 96.35(7) .
S4 S3 Si2 95.38(3) .
C52 S4 S3 96.65(7) .
N3 Si1 N2 121.94(10) .
N3 Si1 N1 124.57(9) .
N2 Si1 N1 87.05(9) .
N3 Si1 S1 124.77(7) .
N2 Si1 S1 97.29(7) .
N1 Si1 S1 91.56(6) .
N6 Si2 N5 123.75(9) .
N6 Si2 N4 120.46(10) .
N5 Si2 N4 87.13(9) .
N6 Si2 S3 125.67(7) .
N5 Si2 S3 98.10(7) .
N4 Si2 S3 91.69(6) .
C1 N1 C3 120.9(2) .
C1 N1 Si1 107.65(15) .
C3 N1 Si1 130.20(14) .
C2 N2 C15 120.40(18) .
C2 N2 Si1 106.33(14) .
C15 N2 Si1 133.01(16) .
C27 N3 Si1 157.28(16) .
C51 N4 C53 123.1(2) .
C51 N4 Si2 107.98(16) .
C53 N4 Si2 127.92(14) .
C52 N5 C65 118.79(17) .
C52 N5 Si2 105.85(14) .
C65 N5 Si2 135.05(15) .
C77 N6 Si2 145.40(16) .
N1 C1 C2 113.7(2) .
N1 C1 H1 123.2 .
C2 C1 H1 123.2 .
N2 C2 C1 109.56(18) .
N2 C2 S2 111.80(15) .
C1 C2 S2 91.81(14) .
N2 C2 H2 113.9 .
C1 C2 H2 113.9 .
S2 C2 H2 113.9 .
C4 C3 C8 122.1(2) .
C4 C3 N1 116.45(19) .
C8 C3 N1 121.44(18) .
C5 C4 C3 117.8(2) .
C5 C4 C9 120.6(2) .
C3 C4 C9 121.1(2) .
C6 C5 C4 121.4(2) .
C6 C5 H5 119.3 .
C4 C5 H5 119.3 .
C7 C6 C5 119.5(2) .
C7 C6 H6 120.3 .
C5 C6 H6 120.3 .
C6 C7 C8 122.3(2) .
C6 C7 H7 118.9 .
C8 C7 H7 118.9 .
C7 C8 C3 116.9(2) .
C7 C8 C12 118.9(2) .
C3 C8 C12 124.1(2) .
C4 C9 C10 113.5(2) .
C4 C9 C11 106.9(2) .
C10 C9 C11 111.9(3) .
C4 C9 H9 108.1 .
C10 C9 H9 108.1 .
C11 C9 H9 108.1 .
C9 C10 H10A 109.5 .
C9 C10 H10B 109.5 .
H10A C10 H10B 109.5 .
C9 C10 H10C 109.5 .
H10A C10 H10C 109.5 .
H10B C10 H10C 109.5 .
C9 C11 H11A 109.5 .
C9 C11 H11B 109.5 .
H11A C11 H11B 109.5 .
C9 C11 H11C 109.5 .
H11A C11 H11C 109.5 .
H11B C11 H11C 109.5 .
C8 C12 C14 110.79(19) .
C8 C12 C13 112.51(19) .
C14 C12 C13 109.1(2) .
C8 C12 H12 108.1 .
C14 C12 H12 108.1 .
C13 C12 H12 108.1 .
C12 C13 H13A 109.5 .
C12 C13 H13B 109.5 .
H13A C13 H13B 109.5 .
C12 C13 H13C 109.5 .
H13A C13 H13C 109.5 .
H13B C13 H13C 109.5 .
C12 C14 H14A 109.5 .
C12 C14 H14B 109.5 .
H14A C14 H14B 109.5 .
C12 C14 H14C 109.5 .
H14A C14 H14C 109.5 .
H14B C14 H14C 109.5 .
C16 C15 C20 121.5(2) .
C16 C15 N2 121.4(2) .
C20 C15 N2 117.2(2) .
C15 C16 C17 118.4(2) .
C15 C16 C21 122.4(2) .
C17 C16 C21 119.0(2) .
C18 C17 C16 120.9(3) .
C18 C17 H17 119.6 .
C16 C17 H17 119.6 .
C17 C18 C19 120.1(3) .
C17 C18 H18 120.0 .
C19 C18 H18 120.0 .
C18 C19 C20 121.6(3) .
C18 C19 H19 119.2 .
C20 C19 H19 119.2 .
C19 C20 C15 117.5(2) .
C19 C20 C24 119.4(2) .
C15 C20 C24 123.0(2) .
C22 C21 C16 113.2(2) .
C22 C21 C23 110.4(3) .
C16 C21 C23 108.5(2) .
C22 C21 H21 108.2 .
C16 C21 H21 108.2 .
C23 C21 H21 108.2 .
C21 C22 H22A 109.5 .
C21 C22 H22B 109.5 .
H22A C22 H22B 109.5 .
C21 C22 H22C 109.5 .
H22A C22 H22C 109.5 .
H22B C22 H22C 109.5 .
C21 C23 H23A 109.5 .
C21 C23 H23B 109.5 .
H23A C23 H23B 109.5 .
C21 C23 H23C 109.5 .
H23A C23 H23C 109.5 .
H23B C23 H23C 109.5 .
C25 C24 C20 111.4(2) .
C25 C24 C26 111.1(2) .
C20 C24 C26 110.5(2) .
C25 C24 H24 107.9 .
C20 C24 H24 107.9 .
C26 C24 H24 107.9 .
C24 C25 H25A 109.5 .
C24 C25 H25B 109.5 .
H25A C25 H25B 109.5 .
C24 C25 H25C 109.5 .
H25A C25 H25C 109.5 .
H25B C25 H25C 109.5 .
C24 C26 H26A 109.5 .
C24 C26 H26B 109.5 .
H26A C26 H26B 109.5 .
C24 C26 H26C 109.5 .
H26A C26 H26C 109.5 .
H26B C26 H26C 109.5 .
N3 C27 C32 122.7(2) .
N3 C27 C28 120.32(19) .
C32 C27 C28 116.95(19) .
C29 C28 C27 120.1(2) .
C29 C28 C33 116.5(2) .
C27 C28 C33 123.31(19) .
C30 C29 C28 121.9(2) .
C30 C29 H29 119.1 .
C28 C29 H29 119.1 .
C29 C30 C31 118.6(2) .
C29 C30 H30 120.7 .
C31 C30 H30 120.7 .
C30 C31 C32 121.4(2) .
C30 C31 H31 119.3 .
C32 C31 H31 119.3 .
C31 C32 C27 120.9(2) .
C31 C32 C42 116.92(19) .
C27 C32 C42 122.08(19) .
C34 C33 C38 118.9(2) .
C34 C33 C28 121.3(2) .
C38 C33 C28 119.4(2) .
C35 C34 C33 119.6(2) .
C35 C34 C39 118.6(2) .
C33 C34 C39 121.7(2) .
C36 C35 C34 122.4(2) .
C36 C35 H35 118.8 .
C34 C35 H35 118.8 .
C35 C36 C37 117.3(2) .
C35 C36 C40 121.2(2) .
C37 C36 C40 121.5(3) .
C36 C37 C38 122.4(2) .
C36 C37 H37 118.8 .
C38 C37 H37 118.8 .
C37 C38 C33 119.4(2) .
C37 C38 C41 119.2(2) .
C33 C38 C41 121.3(2) .
C34 C39 H39A 109.5 .
C34 C39 H39B 109.5 .
H39A C39 H39B 109.5 .
C34 C39 H39C 109.5 .
H39A C39 H39C 109.5 .
H39B C39 H39C 109.5 .
C36 C40 H40A 109.5 .
C36 C40 H40B 109.5 .
H40A C40 H40B 109.5 .
C36 C40 H40C 109.5 .
H40A C40 H40C 109.5 .
H40B C40 H40C 109.5 .
C38 C41 H41A 109.5 .
C38 C41 H41B 109.5 .
H41A C41 H41B 109.5 .
C38 C41 H41C 109.5 .
H41A C41 H41C 109.5 .
H41B C41 H41C 109.5 .
C43 C42 C47 120.0(2) .
C43 C42 C32 120.31(19) .
C47 C42 C32 119.4(2) .
C42 C43 C44 119.0(2) .
C42 C43 C48 120.6(2) .
C44 C43 C48 120.4(2) .
C45 C44 C43 122.0(2) .
C45 C44 H44 119.0 .
C43 C44 H44 119.0 .
C44 C45 C46 118.0(2) .
C44 C45 C49 121.9(2) .
C46 C45 C49 120.0(2) .
C45 C46 C47 121.9(2) .
C45 C46 H46 119.0 .
C47 C46 H46 119.0 .
C46 C47 C42 119.0(2) .
C46 C47 C50 119.7(2) .
C42 C47 C50 121.2(2) .
C43 C48 H48A 109.5 .
C43 C48 H48B 109.5 .
H48A C48 H48B 109.5 .
C43 C48 H48C 109.5 .
H48A C48 H48C 109.5 .
H48B C48 H48C 109.5 .
C45 C49 H49A 109.5 .
C45 C49 H49B 109.5 .
H49A C49 H49B 109.5 .
C45 C49 H49C 109.5 .
H49A C49 H49C 109.5 .
H49B C49 H49C 109.5 .
C47 C50 H50A 109.5 .
C47 C50 H50B 109.5 .
H50A C50 H50B 109.5 .
C47 C50 H50C 109.5 .
H50A C50 H50C 109.5 .
H50B C50 H50C 109.5 .
N4 C51 C52 113.7(2) .
N4 C51 H51 123.2 .
C52 C51 H51 123.2 .
N5 C52 C51 108.44(18) .
N5 C52 S4 111.30(16) .
C51 C52 S4 94.98(13) .
N5 C52 H52 113.5 .
C51 C52 H52 113.5 .
S4 C52 H52 113.5 .
C58 C53 C54 122.4(2) .
C58 C53 N4 116.28(19) .
C54 C53 N4 121.3(2) .
C53 C54 C55 116.2(2) .
C53 C54 C59 125.5(2) .
C55 C54 C59 118.2(2) .
C56 C55 C54 122.2(2) .
C56 C55 H55 118.9 .
C54 C55 H55 118.9 .
C55 C56 C57 120.3(2) .
C55 C56 H56 119.8 .
C57 C56 H56 119.8 .
C56 C57 C58 120.4(2) .
C56 C57 H57 119.8 .
C58 C57 H57 119.8 .
C57 C58 C53 118.3(2) .
C57 C58 C62 120.0(2) .
C53 C58 C62 121.4(2) .
C54 C59 C60 110.6(2) .
C54 C59 C61 112.7(2) .
C60 C59 C61 110.7(2) .
C54 C59 H59 107.5 .
C60 C59 H59 107.5 .
C61 C59 H59 107.5 .
C59 C60 H60A 109.5 .
C59 C60 H60B 109.5 .
H60A C60 H60B 109.5 .
C59 C60 H60C 109.5 .
H60A C60 H60C 109.5 .
H60B C60 H60C 109.5 .
C59 C61 H61A 109.5 .
C59 C61 H61B 109.5 .
H61A C61 H61B 109.5 .
C59 C61 H61C 109.5 .
H61A C61 H61C 109.5 .
H61B C61 H61C 109.5 .
C58 C62 C64 113.1(2) .
C58 C62 C63 108.5(2) .
C64 C62 C63 111.4(2) .
C58 C62 H62 107.9 .
C64 C62 H62 107.9 .
C63 C62 H62 107.9 .
C62 C63 H63A 109.5 .
C62 C63 H63B 109.5 .
H63A C63 H63B 109.5 .
C62 C63 H63C 109.5 .
H63A C63 H63C 109.5 .
H63B C63 H63C 109.5 .
C62 C64 H64A 109.5 .
C62 C64 H64B 109.5 .
H64A C64 H64B 109.5 .
C62 C64 H64C 109.5 .
H64A C64 H64C 109.5 .
H64B C64 H64C 109.5 .
C66 C65 C70 121.6(2) .
C66 C65 N5 121.0(2) .
C70 C65 N5 117.4(2) .
C65 C66 C67 117.9(2) .
C65 C66 C71 123.1(2) .
C67 C66 C71 119.0(2) .
C68 C67 C66 121.0(2) .
C68 C67 H67 119.5 .
C66 C67 H67 119.5 .
C69 C68 C67 120.1(2) .
C69 C68 H68 120.0 .
C67 C68 H68 120.0 .
C68 C69 C70 122.0(2) .
C68 C69 H69 119.0 .
C70 C69 H69 119.0 .
C69 C70 C65 117.5(2) .
C69 C70 C74 119.5(2) .
C65 C70 C74 123.0(2) .
C66 C71 C73 110.1(2) .
C66 C71 C72 112.5(2) .
C73 C71 C72 110.2(2) .
C66 C71 H71 108.0 .
C73 C71 H71 108.0 .
C72 C71 H71 108.0 .
C71 C72 H72A 109.5 .
C71 C72 H72B 109.5 .
H72A C72 H72B 109.5 .
C71 C72 H72C 109.5 .
H72A C72 H72C 109.5 .
H72B C72 H72C 109.5 .
C71 C73 H73A 109.5 .
C71 C73 H73B 109.5 .
H73A C73 H73B 109.5 .
C71 C73 H73C 109.5 .
H73A C73 H73C 109.5 .
H73B C73 H73C 109.5 .
C75 C74 C70 112.1(2) .
C75 C74 C76 110.6(2) .
C70 C74 C76 111.2(2) .
C75 C74 H74 107.6 .
C70 C74 H74 107.6 .
C76 C74 H74 107.6 .
C74 C75 H75A 109.5 .
C74 C75 H75B 109.5 .
H75A C75 H75B 109.5 .
C74 C75 H75C 109.5 .
H75A C75 H75C 109.5 .
H75B C75 H75C 109.5 .
C74 C76 H76A 109.5 .
C74 C76 H76B 109.5 .
H76A C76 H76B 109.5 .
C74 C76 H76C 109.5 .
H76A C76 H76C 109.5 .
H76B C76 H76C 109.5 .
N6 C77 C82 123.73(19) .
N6 C77 C78 120.13(19) .
C82 C77 C78 116.1(2) .
C79 C78 C77 120.8(2) .
C79 C78 C83 115.83(19) .
C77 C78 C83 123.3(2) .
C80 C79 C78 122.0(2) .
C80 C79 H79 119.0 .
C78 C79 H79 119.0 .
C81 C80 C79 117.9(2) .
C81 C80 H80 121.1 .
C79 C80 H80 121.1 .
C80 C81 C82 122.0(2) .
C80 C81 H81 119.0 .
C82 C81 H81 119.0 .
C81 C82 C77 121.1(2) .
C81 C82 C92 114.56(19) .
C77 C82 C92 124.3(2) .
C88 C83 C84 119.5(2) .
C88 C83 C78 120.17(19) .
C84 C83 C78 119.9(2) .
C85 C84 C83 119.3(2) .
C85 C84 C89 120.2(2) .
C83 C84 C89 120.5(2) .
C86 C85 C84 121.9(2) .
C86 C85 H85 119.1 .
C84 C85 H85 119.1 .
C85 C86 C87 117.8(2) .
C85 C86 C90 121.3(2) .
C87 C86 C90 120.9(2) .
C88 C87 C86 122.3(2) .
C88 C87 H87 118.8 .
C86 C87 H87 118.8 .
C87 C88 C83 119.2(2) .
C87 C88 C91 119.2(2) .
C83 C88 C91 121.5(2) .
C84 C89 H89A 109.5 .
C84 C89 H89B 109.5 .
H89A C89 H89B 109.5 .
C84 C89 H89C 109.5 .
H89A C89 H89C 109.5 .
H89B C89 H89C 109.5 .
C86 C90 H90A 109.5 .
C86 C90 H90B 109.5 .
H90A C90 H90B 109.5 .
C86 C90 H90C 109.5 .
H90A C90 H90C 109.5 .
H90B C90 H90C 109.5 .
C88 C91 H91A 109.5 .
C88 C91 H91B 109.5 .
H91A C91 H91B 109.5 .
C88 C91 H91C 109.5 .
H91A C91 H91C 109.5 .
H91B C91 H91C 109.5 .
C97 C92 C93 120.1(2) .
C97 C92 C82 119.2(2) .
C93 C92 C82 119.8(2) .
C94 C93 C92 118.6(2) .
C94 C93 C98 120.2(2) .
C92 C93 C98 121.1(2) .
C95 C94 C93 122.1(2) .
C95 C94 H94 118.9 .
C93 C94 H94 118.9 .
C94 C95 C96 118.7(2) .
C94 C95 C99 120.7(3) .
C96 C95 C99 120.6(3) .
C95 C96 C97 121.6(2) .
C95 C96 H96 119.2 .
C97 C96 H96 119.2 .
C96 C97 C92 118.7(2) .
C96 C97 C100 119.6(2) .
C92 C97 C100 121.6(2) .
C93 C98 H98A 109.5 .
C93 C98 H98B 109.5 .
H98A C98 H98B 109.5 .
C93 C98 H98C 109.5 .
H98A C98 H98C 109.5 .
H98B C98 H98C 109.5 .
C95 C99 H99A 109.5 .
C95 C99 H99B 109.5 .
H99A C99 H99B 109.5 .
C95 C99 H99C 109.5 .
H99A C99 H99C 109.5 .
H99B C99 H99C 109.5 .
C97 C100 H10D 109.5 .
C97 C100 H10E 109.5 .
H10D C100 H10E 109.5 .
C97 C100 H10F 109.5 .
H10D C100 H10F 109.5 .
H10E C100 H10F 109.5 .
C101 C101 C102 115.7(3) 2_576
C101 C101 H101 108.4 2_576
C102 C101 H101 108.4 .
C101 C101 H102 108.4 2_576
C102 C101 H102 108.4 .
H101 C101 H102 107.4 .
C103 C102 C101 114.2(3) .
C103 C102 H10G 108.7 .
C101 C102 H10G 108.7 .
C103 C102 H10H 108.7 .
C101 C102 H10H 108.7 .
H10G C102 H10H 107.6 .
C102 C103 H10I 109.5 .
C102 C103 H10J 109.5 .
H10I C103 H10J 109.5 .
C102 C103 H10K 109.5 .
H10I C103 H10K 109.5 .
H10J C103 H10K 109.5 .

loop_
_geom_bond_atom_site_label_1
_geom_bond_atom_site_label_2
_geom_bond_distance
_geom_bond_site_symmetry_2
S1 S2 2.0653(9) .
S1 Si1 2.2183(8) .
S2 C2 1.988(2) .
S3 S4 2.0759(9) .
S3 Si2 2.2056(8) .
S4 C52 1.958(2) .
Si1 N3 1.5709(19) .
Si1 N2 1.7448(18) .
Si1 N1 1.892(2) .
Si2 N6 1.5866(19) .
Si2 N5 1.7410(18) .
Si2 N4 1.892(2) .
N1 C1 1.309(3) .
N1 C3 1.458(3) .
N2 C2 1.398(3) .
N2 C15 1.452(3) .
N3 C27 1.373(3) .
N4 C51 1.297(3) .
N4 C53 1.462(3) .
N5 C52 1.410(3) .
N5 C65 1.447(3) .
N6 C77 1.381(3) .
C1 C2 1.473(3) .
C1 H1 0.9500 .
C2 H2 1.0000 .
C3 C4 1.408(3) .
C3 C8 1.412(3) .
C4 C5 1.392(3) .
C4 C9 1.520(3) .
C5 C6 1.386(4) .
C5 H5 0.9500 .
C6 C7 1.380(3) .
C6 H6 0.9500 .
C7 C8 1.393(3) .
C7 H7 0.9500 .
C8 C12 1.519(3) .
C9 C10 1.529(4) .
C9 C11 1.545(4) .
C9 H9 1.0000 .
C10 H10A 0.9800 .
C10 H10B 0.9800 .
C10 H10C 0.9800 .
C11 H11A 0.9800 .
C11 H11B 0.9800 .
C11 H11C 0.9800 .
C12 C14 1.533(3) .
C12 C13 1.535(3) .
C12 H12 1.0000 .
C13 H13A 0.9800 .
C13 H13B 0.9800 .
C13 H13C 0.9800 .
C14 H14A 0.9800 .
C14 H14B 0.9800 .
C14 H14C 0.9800 .
C15 C16 1.396(3) .
C15 C20 1.410(3) .
C16 C17 1.400(4) .
C16 C21 1.519(4) .
C17 C18 1.375(4) .
C17 H17 0.9500 .
C18 C19 1.378(4) .
C18 H18 0.9500 .
C19 C20 1.395(4) .
C19 H19 0.9500 .
C20 C24 1.526(4) .
C21 C22 1.509(4) .
C21 C23 1.521(4) .
C21 H21 1.0000 .
C22 H22A 0.9800 .
C22 H22B 0.9800 .
C22 H22C 0.9800 .
C23 H23A 0.9800 .
C23 H23B 0.9800 .
C23 H23C 0.9800 .
C24 C25 1.517(4) .
C24 C26 1.533(4) .
C24 H24 1.0000 .
C25 H25A 0.9800 .
C25 H25B 0.9800 .
C25 H25C 0.9800 .
C26 H26A 0.9800 .
C26 H26B 0.9800 .
C26 H26C 0.9800 .
C27 C32 1.424(3) .
C27 C28 1.431(3) .
C28 C29 1.400(3) .
C28 C33 1.506(3) .
C29 C30 1.387(3) .
C29 H29 0.9500 .
C30 C31 1.389(3) .
C30 H30 0.9500 .
C31 C32 1.397(3) .
C31 H31 0.9500 .
C32 C42 1.505(3) .
C33 C34 1.402(3) .
C33 C38 1.406(3) .
C34 C35 1.391(3) .
C34 C39 1.514(3) .
C35 C36 1.385(4) .
C35 H35 0.9500 .
C36 C37 1.389(4) .
C36 C40 1.523(3) .
C37 C38 1.390(3) .
C37 H37 0.9500 .
C38 C41 1.509(3) .
C39 H39A 0.9800 .
C39 H39B 0.9800 .
C39 H39C 0.9800 .
C40 H40A 0.9800 .
C40 H40B 0.9800 .
C40 H40C 0.9800 .
C41 H41A 0.9800 .
C41 H41B 0.9800 .
C41 H41C 0.9800 .
C42 C43 1.402(3) .
C42 C47 1.404(3) .
C43 C44 1.404(3) .
C43 C48 1.504(3) .
C44 C45 1.387(3) .
C44 H44 0.9500 .
C45 C46 1.394(3) .
C45 C49 1.521(3) .
C46 C47 1.400(3) .
C46 H46 0.9500 .
C47 C50 1.513(3) .
C48 H48A 0.9800 .
C48 H48B 0.9800 .
C48 H48C 0.9800 .
C49 H49A 0.9800 .
C49 H49B 0.9800 .
C49 H49C 0.9800 .
C50 H50A 0.9800 .
C50 H50B 0.9800 .
C50 H50C 0.9800 .
C51 C52 1.488(3) .
C51 H51 0.9500 .
C52 H52 1.0000 .
C53 C58 1.402(3) .
C53 C54 1.404(3) .
C54 C55 1.408(3) .
C54 C59 1.520(3) .
C55 C56 1.367(4) .
C55 H55 0.9500 .
C56 C57 1.385(4) .
C56 H56 0.9500 .
C57 C58 1.392(3) .
C57 H57 0.9500 .
C58 C62 1.521(3) .
C59 C60 1.522(4) .
C59 C61 1.537(3) .
C59 H59 1.0000 .
C60 H60A 0.9800 .
C60 H60B 0.9800 .
C60 H60C 0.9800 .
C61 H61A 0.9800 .
C61 H61B 0.9800 .
C61 H61C 0.9800 .
C62 C64 1.522(3) .
C62 C63 1.529(4) .
C62 H62 1.0000 .
C63 H63A 0.9800 .
C63 H63B 0.9800 .
C63 H63C 0.9800 .
C64 H64A 0.9800 .
C64 H64B 0.9800 .
C64 H64C 0.9800 .
C65 C66 1.407(3) .
C65 C70 1.410(3) .
C66 C67 1.409(3) .
C66 C71 1.518(3) .
C67 C68 1.378(4) .
C67 H67 0.9500 .
C68 C69 1.374(4) .
C68 H68 0.9500 .
C69 C70 1.398(3) .
C69 H69 0.9500 .
C70 C74 1.527(4) .
C71 C73 1.533(3) .
C71 C72 1.535(4) .
C71 H71 1.0000 .
C72 H72A 0.9800 .
C72 H72B 0.9800 .
C72 H72C 0.9800 .
C73 H73A 0.9800 .
C73 H73B 0.9800 .
C73 H73C 0.9800 .
C74 C75 1.527(4) .
C74 C76 1.528(4) .
C74 H74 1.0000 .
C75 H75A 0.9800 .
C75 H75B 0.9800 .
C75 H75C 0.9800 .
C76 H76A 0.9800 .
C76 H76B 0.9800 .
C76 H76C 0.9800 .
C77 C82 1.425(3) .
C77 C78 1.427(3) .
C78 C79 1.392(3) .
C78 C83 1.504(3) .
C79 C80 1.389(3) .
C79 H79 0.9500 .
C80 C81 1.382(3) .
C80 H80 0.9500 .
C81 C82 1.390(3) .
C81 H81 0.9500 .
C82 C92 1.504(3) .
C83 C88 1.404(3) .
C83 C84 1.407(3) .
C84 C85 1.395(3) .
C84 C89 1.510(3) .
C85 C86 1.389(4) .
C85 H85 0.9500 .
C86 C87 1.392(3) .
C86 C90 1.518(3) .
C87 C88 1.388(3) .
C87 H87 0.9500 .
C88 C91 1.515(3) .
C89 H89A 0.9800 .
C89 H89B 0.9800 .
C89 H89C 0.9800 .
C90 H90A 0.9800 .
C90 H90B 0.9800 .
C90 H90C 0.9800 .
C91 H91A 0.9800 .
C91 H91B 0.9800 .
C91 H91C 0.9800 .
C92 C97 1.408(3) .
C92 C93 1.409(3) .
C93 C94 1.395(3) .
C93 C98 1.506(3) .
C94 C95 1.382(4) .
C94 H94 0.9500 .
C95 C96 1.383(4) .
C95 C99 1.525(3) .
C96 C97 1.403(3) .
C96 H96 0.9500 .
C97 C100 1.506(3) .
C98 H98A 0.9800 .
C98 H98B 0.9800 .
C98 H98C 0.9800 .
C99 H99A 0.9800 .
C99 H99B 0.9800 .
C99 H99C 0.9800 .
C100 H10D 0.9800 .
C100 H10E 0.9800 .
C100 H10F 0.9800 .
C101 C101 1.501(6) 2_576
C101 C102 1.534(5) .
C101 H101 0.9900 .
C101 H102 0.9900 .
C102 C103 1.532(4) .
C102 H10G 0.9900 .
C102 H10H 0.9900 .
C103 H10I 0.9800 .
C103 H10J 0.9800 .
C103 H10K 0.9800 .

loop_
_geom_torsion_atom_site_label_1
_geom_torsion_atom_site_label_2
_geom_torsion_atom_site_label_3
_geom_torsion_atom_site_label_4
_geom_torsion
_geom_torsion_site_symmetry_1
Si1 S1 S2 C2 -2.14(7) .
Si2 S3 S4 C52 0.72(8) .
S2 S1 Si1 N3 165.68(9) .
S2 S1 Si1 N2 28.13(7) .
S2 S1 Si1 N1 -59.10(6) .
S4 S3 Si2 N6 168.30(10) .
S4 S3 Si2 N5 25.84(7) .
S4 S3 Si2 N4 -61.49(6) .
N3 Si1 N1 C1 -152.75(14) .
N2 Si1 N1 C1 -25.32(15) .
S1 Si1 N1 C1 71.90(14) .
N3 Si1 N1 C3 40.4(2) .
N2 Si1 N1 C3 167.81(18) .
S1 Si1 N1 C3 -94.97(17) .
N3 Si1 N2 C2 165.55(14) .
N1 Si1 N2 C2 35.96(14) .
S1 Si1 N2 C2 -55.23(14) .
N3 Si1 N2 C15 -20.5(2) .
N1 Si1 N2 C15 -150.0(2) .
S1 Si1 N2 C15 118.8(2) .
N2 Si1 N3 C27 153.8(4) .
N1 Si1 N3 C27 -95.3(4) .
S1 Si1 N3 C27 25.9(5) .
N6 Si2 N4 C51 -153.33(14) .
N5 Si2 N4 C51 -25.32(15) .
S3 Si2 N4 C51 72.71(14) .
N6 Si2 N4 C53 38.1(2) .
N5 Si2 N4 C53 166.14(18) .
S3 Si2 N4 C53 -95.83(17) .
N6 Si2 N5 C52 162.29(15) .
N4 Si2 N5 C52 37.06(15) .
S3 Si2 N5 C52 -54.24(15) .
N6 Si2 N5 C65 -24.5(3) .
N4 Si2 N5 C65 -149.7(2) .
S3 Si2 N5 C65 119.0(2) .
N5 Si2 N6 C77 117.9(3) .
N4 Si2 N6 C77 -133.2(3) .
S3 Si2 N6 C77 -15.6(3) .
C3 N1 C1 C2 175.88(17) .
Si1 N1 C1 C2 7.5(2) .
C15 N2 C2 C1 145.92(19) .
Si1 N2 C2 C1 -39.2(2) .
C15 N2 C2 S2 -113.81(19) .
Si1 N2 C2 S2 61.09(16) .
N1 C1 C2 N2 20.0(3) .
N1 C1 C2 S2 -93.93(17) .
S1 S2 C2 N2 -33.65(15) .
S1 S2 C2 C1 78.28(13) .
C1 N1 C3 C4 117.8(2) .
Si1 N1 C3 C4 -76.8(2) .
C1 N1 C3 C8 -60.8(3) .
Si1 N1 C3 C8 104.6(2) .
C8 C3 C4 C5 -1.5(3) .
N1 C3 C4 C5 180.0(2) .
C8 C3 C4 C9 169.7(2) .
N1 C3 C4 C9 -8.8(3) .
C3 C4 C5 C6 -1.3(4) .
C9 C4 C5 C6 -172.6(2) .
C4 C5 C6 C7 2.7(4) .
C5 C6 C7 C8 -1.3(4) .
C6 C7 C8 C3 -1.4(3) .
C6 C7 C8 C12 175.5(2) .
C4 C3 C8 C7 2.8(3) .
N1 C3 C8 C7 -178.72(19) .
C4 C3 C8 C12 -173.9(2) .
N1 C3 C8 C12 4.6(3) .
C5 C4 C9 C10 -42.8(3) .
C3 C4 C9 C10 146.3(3) .
C5 C4 C9 C11 81.1(3) .
C3 C4 C9 C11 -89.8(3) .
C7 C8 C12 C14 -76.4(3) .
C3 C8 C12 C14 100.2(3) .
C7 C8 C12 C13 46.0(3) .
C3 C8 C12 C13 -137.4(2) .
C2 N2 C15 C16 87.0(3) .
Si1 N2 C15 C16 -86.3(3) .
C2 N2 C15 C20 -91.6(3) .
Si1 N2 C15 C20 95.1(3) .
C20 C15 C16 C17 -2.0(4) .
N2 C15 C16 C17 179.4(2) .
C20 C15 C16 C21 172.7(2) .
N2 C15 C16 C21 -5.8(3) .
C15 C16 C17 C18 -0.3(4) .
C21 C16 C17 C18 -175.2(3) .
C16 C17 C18 C19 1.8(5) .
C17 C18 C19 C20 -1.1(5) .
C18 C19 C20 C15 -1.1(4) .
C18 C19 C20 C24 175.8(3) .
C16 C15 C20 C19 2.6(4) .
N2 C15 C20 C19 -178.7(2) .
C16 C15 C20 C24 -174.1(2) .
N2 C15 C20 C24 4.5(4) .
C15 C16 C21 C22 129.0(3) .
C17 C16 C21 C22 -56.2(3) .
C15 C16 C21 C23 -108.0(3) .
C17 C16 C21 C23 66.7(3) .
C19 C20 C24 C25 61.4(3) .
C15 C20 C24 C25 -121.9(3) .
C19 C20 C24 C26 -62.6(3) .
C15 C20 C24 C26 114.1(3) .
Si1 N3 C27 C32 13.5(6) .
Si1 N3 C27 C28 -166.7(3) .
N3 C27 C28 C29 -175.39(19) .
C32 C27 C28 C29 4.4(3) .
N3 C27 C28 C33 8.2(3) .
C32 C27 C28 C33 -172.0(2) .
C27 C28 C29 C30 -1.2(3) .
C33 C28 C29 C30 175.4(2) .
C28 C29 C30 C31 -2.0(3) .
C29 C30 C31 C32 1.8(3) .
C30 C31 C32 C27 1.6(3) .
C30 C31 C32 C42 -174.9(2) .
N3 C27 C32 C31 175.1(2) .
C28 C27 C32 C31 -4.7(3) .
N3 C27 C32 C42 -8.5(3) .
C28 C27 C32 C42 171.7(2) .
C29 C28 C33 C34 67.0(3) .
C27 C28 C33 C34 -116.5(3) .
C29 C28 C33 C38 -106.5(2) .
C27 C28 C33 C38 70.0(3) .
C38 C33 C34 C35 -1.4(4) .
C28 C33 C34 C35 -174.9(2) .
C38 C33 C34 C39 178.6(2) .
C28 C33 C34 C39 5.2(4) .
C33 C34 C35 C36 0.0(4) .
C39 C34 C35 C36 -180.0(2) .
C34 C35 C36 C37 0.9(4) .
C34 C35 C36 C40 -178.5(3) .
C35 C36 C37 C38 -0.6(4) .
C40 C36 C37 C38 178.9(3) .
C36 C37 C38 C33 -0.7(4) .
C36 C37 C38 C41 177.4(2) .
C34 C33 C38 C37 1.7(3) .
C28 C33 C38 C37 175.3(2) .
C34 C33 C38 C41 -176.4(2) .
C28 C33 C38 C41 -2.8(3) .
C31 C32 C42 C43 -80.0(3) .
C27 C32 C42 C43 103.5(2) .
C31 C32 C42 C47 94.4(2) .
C27 C32 C42 C47 -82.1(3) .
C47 C42 C43 C44 -0.2(3) .
C32 C42 C43 C44 174.1(2) .
C47 C42 C43 C48 179.7(2) .
C32 C42 C43 C48 -5.9(3) .
C42 C43 C44 C45 0.8(3) .
C48 C43 C44 C45 -179.2(2) .
C43 C44 C45 C46 -0.6(3) .
C43 C44 C45 C49 177.7(2) .
C44 C45 C46 C47 -0.1(3) .
C49 C45 C46 C47 -178.4(2) .
C45 C46 C47 C42 0.6(3) .
C45 C46 C47 C50 179.9(2) .
C43 C42 C47 C46 -0.4(3) .
C32 C42 C47 C46 -174.83(19) .
C43 C42 C47 C50 -179.8(2) .
C32 C42 C47 C50 5.8(3) .
C53 N4 C51 C52 175.37(18) .
Si2 N4 C51 C52 6.1(2) .
C65 N5 C52 C51 144.5(2) .
Si2 N5 C52 C51 -40.9(2) .
C65 N5 C52 S4 -112.27(19) .
Si2 N5 C52 S4 62.26(16) .
N4 C51 C52 N5 22.1(3) .
N4 C51 C52 S4 -92.31(18) .
S3 S4 C52 N5 -36.63(15) .
S3 S4 C52 C51 75.38(13) .
C51 N4 C53 C58 116.5(2) .
Si2 N4 C53 C58 -76.5(2) .
C51 N4 C53 C54 -64.3(3) .
Si2 N4 C53 C54 102.6(2) .
C58 C53 C54 C55 5.0(3) .
N4 C53 C54 C55 -174.1(2) .
C58 C53 C54 C59 -171.4(2) .
N4 C53 C54 C59 9.5(4) .
C53 C54 C55 C56 -1.2(4) .
C59 C54 C55 C56 175.5(2) .
C54 C55 C56 C57 -3.2(4) .
C55 C56 C57 C58 3.9(4) .
C56 C57 C58 C53 -0.2(4) .
C56 C57 C58 C62 -174.5(2) .
C54 C53 C58 C57 -4.4(3) .
N4 C53 C58 C57 174.8(2) .
C54 C53 C58 C62 169.9(2) .
N4 C53 C58 C62 -11.0(3) .
C53 C54 C59 C60 111.4(3) .
C55 C54 C59 C60 -65.0(3) .
C53 C54 C59 C61 -124.1(3) .
C55 C54 C59 C61 59.5(3) .
C57 C58 C62 C64 -43.8(3) .
C53 C58 C62 C64 142.0(2) .
C57 C58 C62 C63 80.3(3) .
C53 C58 C62 C63 -93.8(3) .
C52 N5 C65 C66 95.4(3) .
Si2 N5 C65 C66 -77.1(3) .
C52 N5 C65 C70 -82.7(3) .
Si2 N5 C65 C70 104.7(2) .
C70 C65 C66 C67 1.2(3) .
N5 C65 C66 C67 -176.84(19) .
C70 C65 C66 C71 179.9(2) .
N5 C65 C66 C71 1.8(3) .
C65 C66 C67 C68 -0.5(3) .
C71 C66 C67 C68 -179.1(2) .
C66 C67 C68 C69 -0.5(4) .
C67 C68 C69 C70 0.6(4) .
C68 C69 C70 C65 0.1(4) .
C68 C69 C70 C74 179.4(2) .
C66 C65 C70 C69 -1.1(3) .
N5 C65 C70 C69 177.1(2) .
C66 C65 C70 C74 179.7(2) .
N5 C65 C70 C74 -2.2(3) .
C65 C66 C71 C73 -108.4(3) .
C67 C66 C71 C73 70.2(3) .
C65 C66 C71 C72 128.3(2) .
C67 C66 C71 C72 -53.1(3) .
C69 C70 C74 C75 55.2(3) .
C65 C70 C74 C75 -125.5(2) .
C69 C70 C74 C76 -69.2(3) .
C65 C70 C74 C76 110.0(3) .
Si2 N6 C77 C82 29.6(4) .
Si2 N6 C77 C78 -150.5(2) .
N6 C77 C78 C79 179.2(2) .
C82 C77 C78 C79 -0.8(3) .
N6 C77 C78 C83 0.7(3) .
C82 C77 C78 C83 -179.3(2) .
C77 C78 C79 C80 -2.4(3) .
C83 C78 C79 C80 176.2(2) .
C78 C79 C80 C81 3.3(3) .
C79 C80 C81 C82 -1.1(4) .
C80 C81 C82 C77 -2.1(4) .
C80 C81 C82 C92 174.9(2) .
N6 C77 C82 C81 -177.1(2) .
C78 C77 C82 C81 3.0(3) .
N6 C77 C82 C92 6.3(3) .
C78 C77 C82 C92 -173.7(2) .
C79 C78 C83 C88 71.8(3) .
C77 C78 C83 C88 -109.6(3) .
C79 C78 C83 C84 -99.9(2) .
C77 C78 C83 C84 78.7(3) .
C88 C83 C84 C85 1.9(3) .
C78 C83 C84 C85 173.7(2) .
C88 C83 C84 C89 -177.2(2) .
C78 C83 C84 C89 -5.5(3) .
C83 C84 C85 C86 -0.6(4) .
C89 C84 C85 C86 178.5(2) .
C84 C85 C86 C87 -0.8(4) .
C84 C85 C86 C90 179.1(2) .
C85 C86 C87 C88 1.0(4) .
C90 C86 C87 C88 -178.9(2) .
C86 C87 C88 C83 0.3(3) .
C86 C87 C88 C91 -178.9(2) .
C84 C83 C88 C87 -1.7(3) .
C78 C83 C88 C87 -173.5(2) .
C84 C83 C88 C91 177.4(2) .
C78 C83 C88 C91 5.7(3) .
C81 C82 C92 C97 69.9(3) .
C77 C82 C92 C97 -113.2(3) .
C81 C82 C92 C93 -98.9(3) .
C77 C82 C92 C93 77.9(3) .
C97 C92 C93 C94 -3.3(3) .
C82 C92 C93 C94 165.4(2) .
C97 C92 C93 C98 177.0(2) .
C82 C92 C93 C98 -14.3(3) .
C92 C93 C94 C95 2.1(4) .
C98 C93 C94 C95 -178.2(2) .
C93 C94 C95 C96 0.3(4) .
C93 C94 C95 C99 179.0(2) .
C94 C95 C96 C97 -1.5(4) .
C99 C95 C96 C97 179.8(2) .
C95 C96 C97 C92 0.2(3) .
C95 C96 C97 C100 178.7(2) .
C93 C92 C97 C96 2.2(3) .
C82 C92 C97 C96 -166.6(2) .
C93 C92 C97 C100 -176.2(2) .
C82 C92 C97 C100 15.0(3) .
C101 C101 C102 C103 65.2(4) 2_576
